data_4512518
loop_
_publ_author_name
'B\;ak, Joanna M.'
'Gajda, Roman'
'Wo\'zniak, Krzysztof'

_publ_section_title
;
 New High Pressure Crystal Structures of 2,2-Dimethylbutane and
 2,3-Dimethylaniline: Combined X-ray, Raman, and Theoretical Studies
;
_journal_issue 1
_journal_name_full 'Crystal Growth &amp; Design'
_journal_page_first 45
_journal_paper_doi 10.1021/cg500998g
_journal_volume 15
_journal_year 2015
_chemical_formula_moiety 'C6 H14'
_chemical_formula_sum 'C6 H14'
_chemical_formula_weight 86.17
_chemical_name_systematic
;
 ? 
;
_space_group_crystal_system orthorhombic
_space_group_IT_number 62
_space_group_name_Hall '-P 2ac 2n'
_space_group_name_H-M_alt 'P n m a'
_symmetry_space_group_name_Hall '-P 2ac 2n'
_symmetry_space_group_name_H-M 'P n m a'
_atom_sites_solution_hydrogens geom
_atom_sites_solution_primary direct
_atom_sites_solution_secondary difmap
_audit_creation_date 2014-03-12
_audit_creation_method
;
Olex2 1.2
(compiled 2014.02.28 svn.r2899 for OlexSys, GUI svn.r4781)
;
_cell_angle_alpha 90.00
_cell_angle_beta 90.00
_cell_angle_gamma 90.00
_cell_formula_units_Z 4
_cell_length_a 9.8263(12)
_cell_length_b 8.162(5)
_cell_length_c 6.9926(8)
_cell_measurement_reflns_used 682
_cell_measurement_temperature 294.0(5)
_cell_measurement_theta_max 21.4540
_cell_measurement_theta_min 2.8150
_cell_volume 560.8(4)
_computing_molecular_graphics 'Olex2 (Dolomanov et al., 2009)'
_computing_publication_material 'Olex2 (Dolomanov et al., 2009)'
_computing_structure_refinement 'XL (Sheldrick, 2008)'
_computing_structure_solution 'XS (Sheldrick, 2008)'
_diffrn_ambient_temperature 294.0(5)
_diffrn_measured_fraction_theta_full 0.583
_diffrn_measured_fraction_theta_max 0.583
_diffrn_measurement_device_type 'SuperNova, Single source at offset, Eos'
_diffrn_measurement_method '\w scans'
_diffrn_radiation_monochromator graphite
_diffrn_radiation_type AgK\a
_diffrn_radiation_wavelength 0.56085
_diffrn_reflns_av_R_equivalents 0.0000
_diffrn_reflns_av_unetI/netI 0.0314
_diffrn_reflns_limit_h_max 12
_diffrn_reflns_limit_h_min 0
_diffrn_reflns_limit_k_max 5
_diffrn_reflns_limit_k_min 0
_diffrn_reflns_limit_l_max 8
_diffrn_reflns_limit_l_min 0
_diffrn_reflns_number 1911
_diffrn_reflns_theta_full 20.74
_diffrn_reflns_theta_max 20.74
_diffrn_reflns_theta_min 2.82
_diffrn_source 'Enhance (Ag) X-ray Source'
_exptl_absorpt_coefficient_mu 0.038
_exptl_absorpt_correction_T_max 0.595
_exptl_absorpt_correction_T_min 0.518
_exptl_absorpt_correction_type gaussian
_exptl_absorpt_process_details
;
CrysAlisPro, Agilent Technologies,
Version 1.171.36.32 (release 02-08-2013 CrysAlis171 .NET)
(compiled Aug  2 2013,16:46:58)
Numerical absorption correction based on gaussian integration over
            a multifaceted crystal model (Absorb Angel (2004) J. Appl. Cryst. 37:486-492)
;
_exptl_crystal_colour colourless
_exptl_crystal_density_diffrn 1.021
_exptl_crystal_density_method 'not measured'
_exptl_crystal_F_000 200
_exptl_crystal_preparation 'mounted in a diamond-anvil cell '
_exptl_crystal_size_max 0.190
_exptl_crystal_size_mid 0.175
_exptl_crystal_size_min 0.169
_refine_diff_density_max 0.175
_refine_diff_density_min -0.116
_refine_diff_density_rms 0.029
_refine_ls_extinction_method none
_refine_ls_goodness_of_fit_ref 1.160
_refine_ls_hydrogen_treatment mixed
_refine_ls_matrix_type full
_refine_ls_number_parameters 63
_refine_ls_number_reflns 374
_refine_ls_number_restraints 0
_refine_ls_restrained_S_all 1.160
_refine_ls_R_factor_all 0.0768
_refine_ls_R_factor_gt 0.0499
_refine_ls_shift/su_max 0.000
_refine_ls_shift/su_mean 0.000
_refine_ls_structure_factor_coef Fsqd
_refine_ls_weighting_details 'calc w=1/[\s^2^(Fo^2^)+(0.0225P)^2^+0.2565P] where P=(Fo^2^+2Fc^2^)/3'
_refine_ls_weighting_scheme calc
_refine_ls_wR_factor_gt 0.0860
_refine_ls_wR_factor_ref 0.0940
_reflns_number_gt 286
_reflns_number_total 374
_reflns_threshold_expression >2sigma(I)
_cod_data_source_file cg500998g_si_002.cif
_cod_data_source_block DMB
_cod_depositor_comments 'Adding full bibliography for 4512517--4512518.cif.'
_cod_database_code 4512518
_olex2_refinement_description
;
1. Fixed Uiso
 At 1.2 times of:
  All C(H) groups
;

loop_
_space_group_symop_id
_space_group_symop_operation_xyz
1 'x, y, z'
2 '-x+1/2, -y, z+1/2'
3 'x+1/2, -y+1/2, -z+1/2'
4 '-x, y+1/2, -z'
5 '-x, -y, -z'
6 'x-1/2, y, -z-1/2'
7 '-x-1/2, y-1/2, z-1/2'
8 'x, -y-1/2, z'

loop_
_atom_site_label
_atom_site_type_symbol
_atom_site_fract_x
_atom_site_fract_y
_atom_site_fract_z
_atom_site_U_iso_or_equiv
_atom_site_adp_type
_atom_site_occupancy
_atom_site_calc_flag
_atom_site_site_symmetry_order
_atom_site_refinement_flags_posn
_atom_site_refinement_flags_adp
_atom_site_refinement_flags_occupancy
C2 C 0.8744(4) 0.7500 0.1507(4) 0.028(2) Uani 1 d 2 S T P
C3 C 0.9817(3) 0.7500 0.4704(4) 0.032(2) Uani 1 d 2 S T P
H3 H 1.036(2) 0.652(5) 0.427(3) 0.038 Uiso 1 d 1 R . .
C4 C 0.9760(4) 0.7500 0.6884(4) 0.041(2) Uani 1 d 2 S T P
C1 C 0.8442(3) 0.7500 0.3659(3) 0.024(2) Uani 1 d 2 S T P
C5 C 0.7622(3) 0.5976(6) 0.4160(3) 0.0337(15) Uani 1 d 1 . . .
H4A H 1.068(3) 0.7500 0.745(4) 0.049(10) Uiso 1 d 2 S T P
H2A H 0.934(2) 0.656(5) 0.116(3) 0.046(8) Uiso 1 d 1 . . .
H2B H 0.794(3) 0.7500 0.075(4) 0.031(8) Uiso 1 d 2 S T P
H4B H 0.924(2) 0.651(5) 0.736(3) 0.070(11) Uiso 1 d 1 . . .
H5A H 0.7419(19) 0.595(4) 0.550(3) 0.047(7) Uiso 1 d 1 . . .
H5B H 0.675(2) 0.591(4) 0.341(3) 0.040(6) Uiso 1 d 1 . . .
H5C H 0.813(3) 0.498(7) 0.385(3) 0.059(11) Uiso 1 d 1 . . .

loop_
_atom_site_aniso_label
_atom_site_aniso_U_11
_atom_site_aniso_U_22
_atom_site_aniso_U_33
_atom_site_aniso_U_23
_atom_site_aniso_U_13
_atom_site_aniso_U_12
C2 0.0327(19) 0.029(7) 0.0240(14) 0.000 -0.0017(13) 0.000
C3 0.0289(17) 0.041(8) 0.0251(15) 0.000 -0.0011(11) 0.000
C4 0.044(2) 0.054(8) 0.0245(15) 0.000 -0.0059(14) 0.000
C1 0.0278(16) 0.022(8) 0.0210(13) 0.000 -0.0007(11) 0.000
C5 0.0386(14) 0.030(5) 0.0327(11) 0.0017(17) -0.0015(10) -0.0035(19)

loop_
_atom_type_symbol
_atom_type_description
_atom_type_scat_dispersion_real
_atom_type_scat_dispersion_imag
_atom_type_scat_source
C C 0.0015 0.0009 'International Tables Vol C Tables 4.2.6.8 and 6.1.1.4'
H H 0.0000 0.0000 'International Tables Vol C Tables 4.2.6.8 and 6.1.1.4'

loop_
_geom_angle_atom_site_label_1
_geom_angle_atom_site_label_2
_geom_angle_atom_site_label_3
_geom_angle
_geom_angle_site_symmetry_1
C4 C3 C1 116.3(3) .
C2 C1 C3 107.3(2) .
C5 C1 C2 109.13(15) .
C5 C1 C2 109.13(15) 8_575
C5 C1 C3 110.86(16) .
C5 C1 C3 110.86(16) 8_575
C5 C1 C5 109.6(4) 8_575

loop_
_geom_bond_atom_site_label_1
_geom_bond_atom_site_label_2
_geom_bond_distance
_geom_bond_site_symmetry_2
C2 C1 1.534(4) .
C3 C4 1.526(4) .
C3 C1 1.536(4) .
C1 C5 1.522(4) 8_575
C1 C5 1.522(4) .

loop_
_geom_torsion_atom_site_label_1
_geom_torsion_atom_site_label_2
_geom_torsion_atom_site_label_3
_geom_torsion_atom_site_label_4
_geom_torsion
_geom_torsion_site_symmetry_4
C4 C3 C1 C2 180.0 .
C4 C3 C1 C5 -61.0(2) .
C4 C3 C1 C5 61.0(2) 8_575
